data_1516920
loop_
_publ_author_name
'Limin Zhang'
'Naiqian Yu'
'Kaihong Zhang'
'Ruishuo Qiu'
'Yixuan Zhao'
'Wencong Rong'
'Hong Deng'

_publ_section_title
;
 Syntheses, structure, and properties of a series of three-dimensional
 lanthanide-based hybrid frameworks
;
_journal_name_full
;
Inorganica Chimica Acta
;
_journal_page_first 67
_journal_page_last 73
_journal_volume 400
_journal_year 2013
_chemical_formula_moiety 'C12 H15 Dy2 N3 O12, 2(H2 O)'
_chemical_formula_sum 'C12 H19 Dy2 N3 O14'
_chemical_formula_weight 754.30
_space_group_IT_number 88
_symmetry_cell_setting tetragonal
_symmetry_space_group_name_Hall '-I 4ad'
_symmetry_space_group_name_H-M 'I 41/a :2'
_atom_sites_solution_hydrogens geom
_atom_sites_solution_primary direct
_atom_sites_solution_secondary difmap
_cell_angle_alpha 90.00
_cell_angle_beta 90.00
_cell_angle_gamma 90.00
_cell_formula_units_Z 16
_cell_length_a 25.803(3)
_cell_length_b 25.803(3)
_cell_length_c 11.9679(15)
_cell_measurement_temperature 296(2)
_cell_volume 7968.2(16)
_computing_cell_refinement 'Apex2 (Bruker, 2005)'
_computing_data_collection 'Apex2 (Bruker, 2005)'
_computing_data_reduction 'Apex2 (Bruker, 2005)'
_computing_molecular_graphics 'SHELXTL 6.12'
_computing_publication_material 'SHELXTL 6.12'
_computing_structure_refinement 'SHELXTL 6.12'
_computing_structure_solution 'SHELXTL 6.12 (Bruker, 2000-2003)'
_diffrn_ambient_temperature 296(2)
_diffrn_measured_fraction_theta_full 0.985
_diffrn_measured_fraction_theta_max 0.985
_diffrn_measurement_device_type 'Bruker AXS SMART APEX CCD diffractometer'
_diffrn_measurement_method '\w scans'
_diffrn_radiation_monochromator graphite
_diffrn_radiation_source 'fine-focus sealed tube'
_diffrn_radiation_type MoK\a
_diffrn_radiation_wavelength 0.71073
_diffrn_reflns_av_R_equivalents 0.0652
_diffrn_reflns_av_sigmaI/netI 0.0582
_diffrn_reflns_limit_h_max 25
_diffrn_reflns_limit_h_min -31
_diffrn_reflns_limit_k_max 31
_diffrn_reflns_limit_k_min -31
_diffrn_reflns_limit_l_max 14
_diffrn_reflns_limit_l_min -14
_diffrn_reflns_number 17709
_diffrn_reflns_theta_full 25.40
_diffrn_reflns_theta_max 25.39
_diffrn_reflns_theta_min 1.58
_diffrn_standards_number 0
_exptl_absorpt_coefficient_mu 7.523
_exptl_absorpt_correction_T_max 0.860
_exptl_absorpt_correction_T_min 0.537
_exptl_absorpt_correction_type multi-scan
_exptl_absorpt_process_details 'Apex2 (Bruker, 2005)'
_exptl_crystal_colour white
_exptl_crystal_density_diffrn 2.515
_exptl_crystal_density_method 'not measured'
_exptl_crystal_description block
_exptl_crystal_F_000 5696.0
_exptl_crystal_size_max 0.09
_exptl_crystal_size_mid 0.07
_exptl_crystal_size_min 0.02
_refine_diff_density_max 1.107
_refine_diff_density_min -1.295
_refine_diff_density_rms 0.260
_refine_ls_extinction_method none
_refine_ls_goodness_of_fit_ref 1.067
_refine_ls_hydrogen_treatment constr
_refine_ls_matrix_type full
_refine_ls_number_parameters 274
_refine_ls_number_reflns 3619
_refine_ls_number_restraints 6
_refine_ls_restrained_S_all 1.066
_refine_ls_R_factor_all 0.0686
_refine_ls_R_factor_gt 0.0551
_refine_ls_shift/su_max 0.001
_refine_ls_shift/su_mean 0.000
_refine_ls_structure_factor_coef Fsqd
_refine_ls_weighting_details 'calc w=1/[\s^2^(Fo^2^)+(0.0000P)^2^+588.3155P] where P=(Fo^2^+2Fc^2^)/3'
_refine_ls_weighting_scheme calc
_refine_ls_wR_factor_gt 0.1027
_refine_ls_wR_factor_ref 0.1097
_reflns_number_gt 2978
_reflns_number_total 3665
_reflns_threshold_expression >2sigma(I)
_cod_data_source_file ICA-2013-400-67-73-4.cif
_cod_data_source_block 4
_cod_original_cell_volume 7968(2)
_cod_original_sg_symbol_H-M I4(1)/a
_cod_original_formula_sum 'C12 H19 Dy2 N3 O14 '
_cod_database_code 1516920

loop_
_symmetry_equiv_pos_as_xyz
'x, y, z'
'-x+1/2, -y, z+1/2'
'-y+3/4, x+1/4, z+1/4'
'y+3/4, -x+3/4, z+3/4'
'x+1/2, y+1/2, z+1/2'
'-x+1, -y+1/2, z+1'
'-y+5/4, x+3/4, z+3/4'
'y+5/4, -x+5/4, z+5/4'
'-x, -y, -z'
'x-1/2, y, -z-1/2'
'y-3/4, -x-1/4, -z-1/4'
'-y-3/4, x-3/4, -z-3/4'
'-x+1/2, -y+1/2, -z+1/2'
'x, y+1/2, -z'
'y-1/4, -x+1/4, -z+1/4'
'-y-1/4, x-1/4, -z-1/4'

loop_
_atom_site_label
_atom_site_type_symbol
_atom_site_fract_x
_atom_site_fract_y
_atom_site_fract_z
_atom_site_U_iso_or_equiv
_atom_site_adp_type
_atom_site_occupancy
_atom_site_symmetry_multiplicity
_atom_site_calc_flag
_atom_site_refinement_flags
C1 C 0.1813(5) 0.7033(5) 0.0973(10) 0.019(3) Uani 1 1 d .
C2 C 0.1495(5) 0.6832(5) 0.0012(10) 0.021(3) Uani 1 1 d .
H2A H 0.1145 0.6760 0.0265 0.026 Uiso 1 1 calc R
H2B H 0.1477 0.7093 -0.0569 0.026 Uiso 1 1 calc R
C3 C 0.2083(5) 0.6472(5) -0.1385(11) 0.025(3) Uani 1 1 d .
H3A H 0.2280 0.6782 -0.1211 0.030 Uiso 1 1 calc R
H3B H 0.1884 0.6538 -0.2058 0.030 Uiso 1 1 calc R
C4 C 0.2449(4) 0.6026(4) -0.1582(10) 0.016(3) Uani 1 1 d .
C5 C 0.3441(5) 0.6327(5) 0.0347(11) 0.023(3) Uani 1 1 d .
C6 C 0.3900(6) 0.6657(6) 0.0704(14) 0.045(4) Uani 1 1 d .
H6A H 0.4171 0.6428 0.0972 0.054 Uiso 1 1 calc R
H6B H 0.4033 0.6836 0.0051 0.054 Uiso 1 1 calc R
C7 C 0.4188(6) 0.7052(7) 0.2441(16) 0.053(5) Uani 1 1 d .
H7A H 0.4201 0.7393 0.2779 0.063 Uiso 1 1 calc R
H7B H 0.4523 0.6983 0.2104 0.063 Uiso 1 1 calc R
C8 C 0.4081(7) 0.6652(9) 0.3331(18) 0.069(6) Uani 1 1 d .
C9 C 0.2502(4) 0.5764(4) 0.3699(9) 0.015(2) Uani 1 1 d U
C10 C 0.2778(6) 0.6005(5) 0.4676(11) 0.029(3) Uani 1 1 d .
H10A H 0.2606 0.5906 0.5363 0.035 Uiso 1 1 calc R
H10B H 0.3132 0.5878 0.4705 0.035 Uiso 1 1 calc R
C11 C 0.2324(7) 0.6802(6) 0.5103(12) 0.042(4) Uani 1 1 d .
H11A H 0.2400 0.6877 0.5880 0.051 Uiso 1 1 calc R
H11B H 0.2043 0.6552 0.5085 0.051 Uiso 1 1 calc R
C12 C 0.2153(6) 0.7287(5) 0.4542(11) 0.029(3) Uani 1 1 d .
Dy1 Dy 0.21809(2) 0.58081(2) 0.10043(5) 0.01554(15) Uani 1 1 d .
Dy2 Dy 0.29179(2) 0.68653(2) 0.25673(5) 0.01807(16) Uani 1 1 d .
N1 N 0.1728(4) 0.6351(4) -0.0450(8) 0.018(2) Uani 1 1 d .
H1 H 0.1465 0.6157 -0.0733 0.022 Uiso 1 1 calc R
N2 N 0.3790(4) 0.7045(5) 0.1578(11) 0.034(3) Uani 1 1 d .
H2 H 0.3775 0.7364 0.1255 0.041 Uiso 1 1 calc R
N3 N 0.2783(5) 0.6571(4) 0.4582(9) 0.027(3) Uani 1 1 d .
H3 H 0.3062 0.6684 0.4977 0.033 Uiso 1 1 calc R
O1 O 0.2160(3) 0.6746(3) 0.1370(7) 0.0211(19) Uani 1 1 d .
O2 O 0.1695(3) 0.7470(3) 0.1351(7) 0.025(2) Uani 1 1 d .
O3 O 0.2505(3) 0.5693(3) -0.0783(7) 0.0174(18) Uani 1 1 d .
O4 O 0.2735(3) 0.6003(4) -0.2408(8) 0.031(2) Uani 1 1 d .
O5 O 0.3056(3) 0.6301(3) 0.0999(7) 0.024(2) Uani 1 1 d .
O6 O 0.3499(3) 0.6091(3) -0.0556(7) 0.027(2) Uani 1 1 d .
O7 O 0.3653(4) 0.6432(4) 0.3275(9) 0.046(3) Uani 1 1 d .
O8 O 0.4402(6) 0.6640(9) 0.4132(17) 0.135(8) Uani 1 1 d .
O9 O 0.2483(3) 0.6041(3) 0.2802(7) 0.022(2) Uani 1 1 d .
O10 O 0.2302(3) 0.5330(3) 0.3791(7) 0.023(2) Uani 1 1 d .
O11 O 0.2232(3) 0.7331(3) 0.3472(7) 0.024(2) Uani 1 1 d .
O12 O 0.1942(4) 0.7635(3) 0.5086(6) 0.072(4) Uani 1 1 d .
O1W O 0.3652(4) 0.6797(3) 0.6007(6) 0.062(4) Uani 1 1 d R
H1WA H 0.3910 0.6891 0.5665 0.075 Uiso 1 1 d R
H1WB H 0.3616 0.6965 0.6583 0.075 Uiso 1 1 d R
O2W O 0.3433(4) 0.7392(3) 0.7735(6) 0.202(13) Uani 1 1 d R
H2WA H 0.3609 0.7649 0.7867 0.242 Uiso 1 1 d R
H2WB H 0.3248 0.7339 0.8281 0.242 Uiso 1 1 d R

loop_
_atom_site_aniso_label
_atom_site_aniso_U_11
_atom_site_aniso_U_22
_atom_site_aniso_U_33
_atom_site_aniso_U_23
_atom_site_aniso_U_13
_atom_site_aniso_U_12
C1 0.023(7) 0.017(7) 0.017(6) 0.004(5) 0.003(5) -0.002(5)
C2 0.026(7) 0.018(6) 0.020(6) -0.006(5) -0.002(5) 0.010(5)
C3 0.028(7) 0.025(7) 0.022(7) 0.002(6) 0.001(6) 0.007(6)
C4 0.011(6) 0.013(6) 0.023(7) -0.001(5) 0.003(5) -0.002(5)
C5 0.022(7) 0.022(7) 0.027(7) -0.004(6) -0.009(6) 0.001(6)
C6 0.032(9) 0.047(10) 0.056(11) -0.031(8) 0.020(8) -0.013(7)
C7 0.019(8) 0.070(13) 0.069(13) -0.019(11) -0.003(8) 0.004(8)
C8 0.043(12) 0.092(16) 0.072(14) -0.013(12) -0.036(11) 0.014(11)
C9 0.014(3) 0.015(3) 0.015(3) 0.0003(10) -0.0001(10) -0.0001(10)
C10 0.035(8) 0.026(8) 0.027(7) -0.002(6) -0.006(6) -0.012(6)
C11 0.070(12) 0.027(8) 0.030(8) 0.008(7) 0.011(8) 0.015(8)
C12 0.037(8) 0.026(8) 0.024(7) -0.003(6) 0.001(6) -0.007(6)
Dy1 0.0167(3) 0.0154(3) 0.0145(3) -0.0003(2) 0.0006(2) 0.0000(2)
Dy2 0.0202(3) 0.0151(3) 0.0189(3) -0.0026(2) -0.0020(2) 0.0004(2)
N1 0.015(5) 0.016(5) 0.023(6) -0.003(4) 0.002(4) -0.001(4)
N2 0.016(6) 0.034(7) 0.053(8) -0.015(6) -0.003(6) -0.004(5)
N3 0.043(7) 0.014(5) 0.025(6) 0.002(5) -0.015(5) 0.005(5)
O1 0.021(5) 0.022(5) 0.021(5) 0.001(4) -0.007(4) -0.002(4)
O2 0.024(5) 0.020(5) 0.031(5) -0.006(4) -0.006(4) 0.004(4)
O3 0.016(4) 0.018(4) 0.018(4) 0.000(4) -0.002(3) 0.002(3)
O4 0.023(5) 0.046(6) 0.023(5) 0.005(4) 0.004(4) 0.004(4)
O5 0.025(5) 0.025(5) 0.023(5) -0.009(4) 0.003(4) -0.005(4)
O6 0.029(5) 0.030(5) 0.023(5) -0.009(4) 0.005(4) -0.004(4)
O7 0.042(7) 0.048(7) 0.048(7) 0.003(5) -0.013(6) 0.009(5)
O8 0.069(11) 0.20(2) 0.134(17) 0.028(15) -0.077(12) 0.003(12)
O9 0.037(5) 0.013(4) 0.017(4) 0.000(3) -0.007(4) 0.004(4)
O10 0.019(5) 0.021(5) 0.029(5) 0.004(4) 0.002(4) -0.008(4)
O11 0.022(5) 0.032(5) 0.018(5) -0.003(4) -0.002(4) -0.008(4)
O12 0.140(13) 0.050(8) 0.026(6) 0.005(6) 0.031(7) 0.030(8)
O1W 0.075(9) 0.062(8) 0.050(7) 0.005(6) -0.024(7) 0.000(7)
O2W 0.37(4) 0.16(2) 0.079(14) -0.047(14) 0.08(2) -0.09(2)

loop_
_atom_type_symbol
_atom_type_description
_atom_type_scat_dispersion_real
_atom_type_scat_dispersion_imag
_atom_type_scat_source
C C 0.0033 0.0016 'International Tables Vol C Tables 4.2.6.8 and 6.1.1.4'
H H 0.0000 0.0000 'International Tables Vol C Tables 4.2.6.8 and 6.1.1.4'
N N 0.0061 0.0033 'International Tables Vol C Tables 4.2.6.8 and 6.1.1.4'
O O 0.0106 0.0060 'International Tables Vol C Tables 4.2.6.8 and 6.1.1.4'
Dy Dy -0.1892 4.4098 'International Tables Vol C Tables 4.2.6.8 and 6.1.1.4'

loop_
_geom_angle_atom_site_label_1
_geom_angle_atom_site_label_2
_geom_angle_atom_site_label_3
_geom_angle
_geom_angle_site_symmetry_1
_geom_angle_site_symmetry_3
O2 C1 O1 124.5(11) . .
O2 C1 C2 117.2(11) . .
O1 C1 C2 118.3(10) . .
N1 C2 C1 110.7(10) . .
N1 C2 H2A 109.5 . .
C1 C2 H2A 109.5 . .
N1 C2 H2B 109.5 . .
C1 C2 H2B 109.5 . .
H2A C2 H2B 108.1 . .
N1 C3 C4 110.1(10) . .
N1 C3 H3A 109.6 . .
C4 C3 H3A 109.6 . .
N1 C3 H3B 109.6 . .
C4 C3 H3B 109.6 . .
H3A C3 H3B 108.1 . .
O4 C4 O3 119.5(11) . .
O4 C4 C3 122.3(11) . .
O3 C4 C3 117.6(10) . .
O4 C4 Dy1 62.4(6) . 4_454
O3 C4 Dy1 57.7(6) . 4_454
C3 C4 Dy1 164.2(9) . 4_454
O6 C5 O5 127.1(12) . .
O6 C5 C6 115.0(12) . .
O5 C5 C6 117.8(11) . .
N2 C6 C5 115.5(11) . .
N2 C6 H6A 108.4 . .
C5 C6 H6A 108.4 . .
N2 C6 H6B 108.4 . .
C5 C6 H6B 108.4 . .
H6A C6 H6B 107.5 . .
N2 C7 C8 111.2(14) . .
N2 C7 H7A 109.4 . .
C8 C7 H7A 109.4 . .
N2 C7 H7B 109.4 . .
C8 C7 H7B 109.4 . .
H7A C7 H7B 108.0 . .
O7 C8 O8 127(2) . .
O7 C8 C7 116.0(15) . .
O8 C8 C7 116(2) . .
O10 C9 O9 123.9(11) . .
O10 C9 C10 120.2(11) . .
O9 C9 C10 115.9(10) . .
N3 C10 C9 110.9(11) . .
N3 C10 H10A 109.5 . .
C9 C10 H10A 109.5 . .
N3 C10 H10B 109.5 . .
C9 C10 H10B 109.5 . .
H10A C10 H10B 108.0 . .
N3 C11 C12 113.0(12) . .
N3 C11 H11A 109.0 . .
C12 C11 H11A 109.0 . .
N3 C11 H11B 109.0 . .
C12 C11 H11B 109.0 . .
H11A C11 H11B 107.8 . .
O12 C12 O11 121.7(13) . .
O12 C12 C11 120.3(12) . .
O11 C12 C11 118.0(12) . .
O3 Dy1 O10 77.8(3) . 4_454
O3 Dy1 O6 141.1(3) . 3
O10 Dy1 O6 133.2(3) 4_454 3
O3 Dy1 O9 138.9(3) . .
O10 Dy1 O9 78.5(3) 4_454 .
O6 Dy1 O9 77.9(3) 3 .
O3 Dy1 O3 110.9(3) . 3
O10 Dy1 O3 70.0(3) 4_454 3
O6 Dy1 O3 70.9(3) 3 3
O9 Dy1 O3 91.6(3) . 3
O3 Dy1 O1 107.3(3) . .
O10 Dy1 O1 131.0(3) 4_454 .
O6 Dy1 O1 71.9(3) 3 .
O9 Dy1 O1 66.1(3) . .
O3 Dy1 O1 139.9(3) 3 .
O3 Dy1 N1 66.5(3) . .
O10 Dy1 N1 144.3(3) 4_454 .
O6 Dy1 N1 79.7(3) 3 .
O9 Dy1 N1 129.8(3) . .
O3 Dy1 N1 122.0(3) 3 .
O1 Dy1 N1 64.3(3) . .
O3 Dy1 O4 77.3(3) . 3
O10 Dy1 O4 99.7(3) 4_454 3
O6 Dy1 O4 74.8(3) 3 3
O9 Dy1 O4 139.9(3) . 3
O3 Dy1 O4 51.9(3) 3 3
O1 Dy1 O4 129.2(3) . 3
N1 Dy1 O4 72.9(3) . 3
O3 Dy1 O5 75.3(3) . .
O10 Dy1 O5 72.9(3) 4_454 .
O6 Dy1 O5 129.8(3) 3 .
O9 Dy1 O5 65.9(3) . .
O3 Dy1 O5 139.7(3) 3 .
O1 Dy1 O5 62.4(3) . .
N1 Dy1 O5 97.4(3) . .
O4 Dy1 O5 152.5(3) 3 .
O3 Dy1 C4 95.6(3) . 3
O10 Dy1 C4 86.5(3) 4_454 3
O6 Dy1 C4 68.9(3) 3 3
O9 Dy1 C4 115.9(3) . 3
O3 Dy1 C4 26.6(3) 3 3
O1 Dy1 C4 138.8(3) . 3
N1 Dy1 C4 96.3(3) . 3
O4 Dy1 C4 25.5(3) 3 3
O5 Dy1 C4 158.7(3) . 3
O7 Dy2 O2 79.0(3) . 13_565
O7 Dy2 O11 132.0(3) . .
O2 Dy2 O11 72.6(3) 13_565 .
O7 Dy2 O5 82.8(3) . .
O2 Dy2 O5 143.4(3) 13_565 .
O11 Dy2 O5 140.0(3) . .
O7 Dy2 O9 85.1(3) . .
O2 Dy2 O9 140.2(3) 13_565 .
O11 Dy2 O9 92.6(3) . .
O5 Dy2 O9 68.1(3) . .
O7 Dy2 O1 142.6(3) . .
O2 Dy2 O1 138.5(3) 13_565 .
O11 Dy2 O1 74.8(3) . .
O5 Dy2 O1 65.4(3) . .
O9 Dy2 O1 65.6(3) . .
O7 Dy2 O11 135.3(3) . 13_565
O2 Dy2 O11 74.4(3) 13_565 13_565
O11 Dy2 O11 71.8(3) . 13_565
O5 Dy2 O11 98.0(3) . 13_565
O9 Dy2 O11 136.8(3) . 13_565
O1 Dy2 O11 71.5(3) . 13_565
O7 Dy2 N3 68.2(4) . .
O2 Dy2 N3 75.9(3) 13_565 .
O11 Dy2 N3 67.8(3) . .
O5 Dy2 N3 125.3(3) . .
O9 Dy2 N3 64.2(3) . .
O1 Dy2 N3 114.0(3) . .
O11 Dy2 N3 135.3(3) 13_565 .
O7 Dy2 N2 63.2(4) . .
O2 Dy2 N2 75.7(3) 13_565 .
O11 Dy2 N2 139.4(3) . .
O5 Dy2 N2 67.8(3) . .
O9 Dy2 N2 127.9(3) . .
O1 Dy2 N2 116.8(3) . .
O11 Dy2 N2 75.7(3) 13_565 .
N3 Dy2 N2 127.2(4) . .
O7 Dy2 Dy2 148.4(3) . 13_565
O2 Dy2 Dy2 69.5(2) 13_565 13_565
O11 Dy2 Dy2 36.3(2) . 13_565
O5 Dy2 Dy2 123.7(2) . 13_565
O9 Dy2 Dy2 118.9(2) . 13_565
O1 Dy2 Dy2 68.99(19) . 13_565
O11 Dy2 Dy2 35.5(2) 13_565 13_565
N3 Dy2 Dy2 102.3(2) . 13_565
N2 Dy2 Dy2 108.1(3) . 13_565
C3 N1 C2 110.9(9) . .
C3 N1 Dy1 110.6(7) . .
C2 N1 Dy1 113.3(7) . .
C3 N1 H1 107.3 . .
C2 N1 H1 107.3 . .
Dy1 N1 H1 107.3 . .
C7 N2 C6 112.1(12) . .
C7 N2 Dy2 107.0(10) . .
C6 N2 Dy2 111.7(8) . .
C7 N2 H2 108.7 . .
C6 N2 H2 108.7 . .
Dy2 N2 H2 108.7 . .
C10 N3 C11 111.5(11) . .
C10 N3 Dy2 111.8(8) . .
C11 N3 Dy2 113.0(8) . .
C10 N3 H3 106.7 . .
C11 N3 H3 106.7 . .
Dy2 N3 H3 106.7 . .
C1 O1 Dy2 135.9(8) . .
C1 O1 Dy1 121.9(7) . .
Dy2 O1 Dy1 102.2(3) . .
C1 O2 Dy2 138.4(8) . 13_565
C4 O3 Dy1 123.9(7) . .
C4 O3 Dy1 95.8(7) . 4_454
Dy1 O3 Dy1 132.9(3) . 4_454
C4 O4 Dy1 92.1(7) . 4_454
C5 O5 Dy2 124.6(8) . .
C5 O5 Dy1 135.3(8) . .
Dy2 O5 Dy1 99.6(3) . .
C5 O6 Dy1 143.6(9) . 4_454
C8 O7 Dy2 121.0(12) . .
C9 O9 Dy1 129.0(7) . .
C9 O9 Dy2 124.3(7) . .
Dy1 O9 Dy2 105.7(3) . .
C9 O10 Dy1 157.1(8) . 3
C12 O11 Dy2 121.1(9) . .
C12 O11 Dy2 123.3(8) . 13_565
Dy2 O11 Dy2 108.2(3) . 13_565
H1WA O1W H1WB 110.7 . .
H2WA O2W H2WB 107.7 . .

loop_
_geom_bond_atom_site_label_1
_geom_bond_atom_site_label_2
_geom_bond_distance
_geom_bond_site_symmetry_2
C1 O2 1.252(14) .
C1 O1 1.258(14) .
C1 C2 1.504(17) .
C2 N1 1.485(14) .
C2 H2A 0.9700 .
C2 H2B 0.9700 .
C3 N1 1.481(15) .
C3 C4 1.506(16) .
C3 H3A 0.9700 .
C3 H3B 0.9700 .
C4 O4 1.236(14) .
C4 O3 1.292(14) .
C4 Dy1 2.873(11) 4_454
C5 O6 1.248(15) .
C5 O5 1.265(15) .
C5 C6 1.520(18) .
C6 N2 1.476(17) .
C6 H6A 0.9700 .
C6 H6B 0.9700 .
C7 N2 1.457(19) .
C7 C8 1.51(3) .
C7 H7A 0.9700 .
C7 H7B 0.9700 .
C8 O7 1.24(2) .
C8 O8 1.27(2) .
C9 O10 1.238(13) .
C9 O9 1.291(14) .
C9 C10 1.504(16) .
C10 N3 1.463(16) .
C10 H10A 0.9700 .
C10 H10B 0.9700 .
C11 N3 1.465(18) .
C11 C12 1.490(19) .
C11 H11A 0.9700 .
C11 H11B 0.9700 .
C12 O12 1.235(15) .
C12 O11 1.301(16) .
Dy1 O3 2.316(8) .
Dy1 O10 2.324(8) 4_454
Dy1 O6 2.340(9) 3
Dy1 O9 2.365(8) .
Dy1 O3 2.439(8) 3
Dy1 O1 2.460(8) .
Dy1 N1 2.521(10) .
Dy1 O4 2.548(9) 3
Dy1 O5 2.591(8) .
Dy1 C4 2.873(11) 3
Dy2 O7 2.360(10) .
Dy2 O2 2.369(8) 13_565
Dy2 O11 2.398(9) .
Dy2 O5 2.402(8) .
Dy2 O9 2.423(8) .
Dy2 O1 2.443(8) .
Dy2 O11 2.448(9) 13_565
Dy2 N3 2.552(11) .
Dy2 N2 2.585(11) .
N1 H1 0.9100 .
N2 H2 0.9100 .
N3 H3 0.9100 .
O2 Dy2 2.369(8) 13_565
O3 Dy1 2.439(8) 4_454
O4 Dy1 2.548(9) 4_454
O6 Dy1 2.340(9) 4_454
O10 Dy1 2.324(8) 3
O11 Dy2 2.448(9) 13_565
O1W H1WA 0.8201 .
O1W H1WB 0.8204 .
O2W H2WA 0.8200 .
O2W H2WB 0.8201 .
